data_4104613
loop_
_publ_author_name
'Marc D. Walter'
'Rebecca A. Moorhouse'
'Stephanie A. Urbin'
'Peter S. White'
'Maurice Brookhart'

_publ_section_title
;
 \g-Agostic Species as Key Intermediates in the Vinyl Addition
 Polymerization of Norbornene with Cationic (allyl)Pd Catalysts: Synthesis
 and Mechanistic Insights
;
_journal_name_full 'Journal of the American Chemical Society'
_journal_page_first 9055
_journal_page_last 9069
_journal_paper_doi 10.1021/ja9025598
_journal_volume 131
_journal_year 2009
_chemical_formula_sum 'C19 H28 Cl3 F6 Pd Sb'
_chemical_formula_weight 704.91
_chemical_name_systematic
;
 ?
;
_space_group_IT_number 61
_symmetry_cell_setting orthorhombic
_symmetry_space_group_name_Hall '-P 2ac 2ab'
_symmetry_space_group_name_H-M 'P b c a'
_atom_sites_solution_hydrogens geom
_atom_sites_solution_primary direct
_atom_sites_solution_secondary difmap
_audit_creation_method SHELXL-97
_cell_angle_alpha 90.00
_cell_angle_beta 90.00
_cell_angle_gamma 90.00
_cell_formula_units_Z 8
_cell_length_a 11.5854(5)
_cell_length_b 17.7525(6)
_cell_length_c 22.9995(8)
_cell_measurement_reflns_used 9997
_cell_measurement_temperature 100(2)
_cell_measurement_theta_max 68.40
_cell_measurement_theta_min 3.84
_cell_volume 4730.3(3)
_computing_cell_refinement 'Bruker SAINT'
_computing_data_collection 'Bruker APEX2'
_computing_data_reduction 'Bruker SAINT'
_computing_molecular_graphics 'Bruker SHELXTL'
_computing_publication_material 'Bruker SHELXTL'
_computing_structure_refinement 'SHELXL-97 (Sheldrick, 2008)'
_computing_structure_solution 'SHELXS-97 (Sheldrick, 2008)'
_diffrn_ambient_temperature 100(2)
_diffrn_measured_fraction_theta_full 0.999
_diffrn_measured_fraction_theta_max 0.999
_diffrn_measurement_device_type 'Bruker APEX-II CCD'
_diffrn_measurement_method '\f and \w scans'
_diffrn_radiation_monochromator graphite
_diffrn_radiation_source 'fine-focus sealed tube'
_diffrn_radiation_type CuK\a
_diffrn_radiation_wavelength 1.54178
_diffrn_reflns_av_R_equivalents 0.0753
_diffrn_reflns_av_sigmaI/netI 0.0349
_diffrn_reflns_limit_h_max 13
_diffrn_reflns_limit_h_min -12
_diffrn_reflns_limit_k_max 21
_diffrn_reflns_limit_k_min -21
_diffrn_reflns_limit_l_max 26
_diffrn_reflns_limit_l_min -27
_diffrn_reflns_number 46378
_diffrn_reflns_theta_full 66.58
_diffrn_reflns_theta_max 66.58
_diffrn_reflns_theta_min 3.84
_exptl_absorpt_coefficient_mu 18.795
_exptl_absorpt_correction_T_max 0.4534
_exptl_absorpt_correction_T_min 0.0887
_exptl_absorpt_correction_type multi-scan
_exptl_absorpt_process_details SADABS
_exptl_crystal_colour yellow
_exptl_crystal_density_diffrn 1.980
_exptl_crystal_description needle
_exptl_crystal_F_000 2752
_exptl_crystal_size_max 0.25
_exptl_crystal_size_mid 0.05
_exptl_crystal_size_min 0.05
_refine_diff_density_max 1.530
_refine_diff_density_min -0.855
_refine_diff_density_rms 0.153
_refine_ls_extinction_method none
_refine_ls_goodness_of_fit_ref 1.081
_refine_ls_hydrogen_treatment mixed
_refine_ls_matrix_type full
_refine_ls_number_parameters 288
_refine_ls_number_reflns 4175
_refine_ls_number_restraints 0
_refine_ls_restrained_S_all 1.081
_refine_ls_R_factor_all 0.0562
_refine_ls_R_factor_gt 0.0483
_refine_ls_shift/su_max 0.000
_refine_ls_shift/su_mean 0.000
_refine_ls_structure_factor_coef Fsqd
_refine_ls_weighting_details 'calc w=1/[\s^2^(Fo^2^)+(0.0579P)^2^+31.5583P] where P=(Fo^2^+2Fc^2^)/3'
_refine_ls_weighting_scheme calc
_refine_ls_wR_factor_gt 0.1187
_refine_ls_wR_factor_ref 0.1234
_reflns_number_gt 3649
_reflns_number_total 4175
_reflns_threshold_expression >2sigma(I)
_cod_data_source_file ja9025598_si_004.cif
_cod_data_source_block c08351
_cod_database_code 4104613

loop_
_symmetry_equiv_pos_as_xyz
'x, y, z'
'-x+1/2, -y, z+1/2'
'x+1/2, -y+1/2, -z'
'-x, y+1/2, -z+1/2'
'-x, -y, -z'
'x-1/2, y, -z-1/2'
'-x-1/2, y-1/2, z'
'x, -y-1/2, z-1/2'

loop_
_atom_site_label
_atom_site_type_symbol
_atom_site_fract_x
_atom_site_fract_y
_atom_site_fract_z
_atom_site_U_iso_or_equiv
_atom_site_adp_type
_atom_site_occupancy
_atom_site_symmetry_multiplicity
_atom_site_calc_flag
_atom_site_refinement_flags
C1 C 0.3914(6) 0.0499(4) 0.0404(3) 0.0342(16) Uani 1 1 d .
H1A H 0.4240 0.0603 0.0014 0.041 Uiso 1 1 calc R
H1B H 0.4016 -0.0031 0.0527 0.041 Uiso 1 1 calc R
C2 C 0.2853(6) 0.0814(3) 0.0518(3) 0.0273(14) Uani 1 1 d .
C3 C 0.2333(7) 0.1379(4) 0.0111(3) 0.0378(17) Uani 1 1 d .
H3A H 0.2926 0.1560 -0.0159 0.057 Uiso 1 1 calc R
H3B H 0.2027 0.1805 0.0335 0.057 Uiso 1 1 calc R
H3C H 0.1706 0.1143 -0.0109 0.057 Uiso 1 1 calc R
C4 C 0.2097(6) 0.0532(4) 0.1000(3) 0.0297(15) Uani 1 1 d .
H4A H 0.1533 0.0172 0.0834 0.036 Uiso 1 1 calc R
H4B H 0.1655 0.0963 0.1158 0.036 Uiso 1 1 calc R
C5 C 0.2725(6) 0.0146(3) 0.1499(3) 0.0259(14) Uani 1 1 d .
H5 H 0.2865 -0.0394 0.1399 0.031 Uiso 1 1 calc R
C6 C 0.3885(6) 0.0529(3) 0.1660(3) 0.0241(13) Uani 1 1 d .
H6 H 0.4514 0.0143 0.1643 0.029 Uiso 1 1 calc R
C7 C 0.3720(6) 0.0774(3) 0.2290(3) 0.0252(14) Uani 1 1 d .
H7 H 0.4249 0.1182 0.2429 0.030 Uiso 1 1 calc R
C8 C 0.3768(7) 0.0014(4) 0.2642(3) 0.0322(16) Uani 1 1 d .
H8A H 0.4414 -0.0307 0.2508 0.039 Uiso 1 1 calc R
H8B H 0.3857 0.0111 0.3064 0.039 Uiso 1 1 calc R
C9 C 0.2585(6) -0.0360(4) 0.2509(3) 0.0331(16) Uani 1 1 d .
H9A H 0.2686 -0.0865 0.2334 0.040 Uiso 1 1 calc R
H9B H 0.2109 -0.0406 0.2865 0.040 Uiso 1 1 calc R
C10 C 0.2040(6) 0.0197(4) 0.2071(3) 0.0285(14) Uani 1 1 d .
H10 H 0.1186 0.0146 0.2025 0.034 Uiso 1 1 calc R
C11 C 0.2437(6) 0.0957(4) 0.2314(3) 0.0298(15) Uani 1 1 d .
H11A H 0.2223 0.1384 0.2059 0.036 Uiso 1 1 calc R
H11B H 0.2159 0.1047 0.2715 0.036 Uiso 1 1 calc R
C12 C 0.4157(6) 0.2399(3) 0.1648(3) 0.0243(14) Uani 1 1 d .
C13 C 0.5289(7) 0.2162(4) 0.1618(3) 0.0283(15) Uani 1 1 d .
C14 C 0.5884(7) 0.2644(4) 0.1174(3) 0.0310(15) Uani 1 1 d .
H14 H 0.6611 0.2434 0.1004 0.037 Uiso 1 1 calc R
C15 C 0.4888(7) 0.2794(4) 0.0742(3) 0.0332(16) Uani 1 1 d .
C16 C 0.4027(7) 0.3033(4) 0.1220(3) 0.0324(16) Uani 1 1 d .
H16 H 0.3224 0.3152 0.1090 0.039 Uiso 1 1 calc R
C17 C 0.4726(7) 0.3694(4) 0.1501(3) 0.0349(17) Uani 1 1 d .
H17A H 0.4618 0.4167 0.1280 0.042 Uiso 1 1 calc R
H17B H 0.4484 0.3778 0.1909 0.042 Uiso 1 1 calc R
C18 C 0.5985(7) 0.3428(4) 0.1471(3) 0.0345(16) Uani 1 1 d .
H18A H 0.6324 0.3384 0.1865 0.041 Uiso 1 1 calc R
H18B H 0.6461 0.3777 0.1236 0.041 Uiso 1 1 calc R
C100 C 0.7922(7) 0.0957(4) 0.0609(3) 0.0398(18) Uani 1 1 d .
H100 H 0.8159 0.1363 0.0885 0.048 Uiso 1 1 calc R
F1 F 0.8643(9) 0.2890(6) 0.1932(4) 0.155(5) Uani 1 1 d .
F2 F 0.9690(10) 0.3850(4) 0.1218(4) 0.130(4) Uani 1 1 d .
F3 F 1.0765(13) 0.3110(6) 0.2051(4) 0.190(6) Uani 1 1 d .
F4 F 0.8970(8) 0.2575(4) 0.0806(3) 0.113(3) Uani 1 1 d .
F5 F 1.0046(7) 0.1842(4) 0.1625(3) 0.091(2) Uani 1 1 d .
F6 F 1.1118(7) 0.2782(6) 0.0939(4) 0.137(4) Uani 1 1 d .
Pd1 Pd 0.42458(5) 0.13652(2) 0.107866(19) 0.02591(16) Uani 1 1 d .
Sb1 Sb 0.98760(4) 0.28577(2) 0.142469(18) 0.02953(15) Uani 1 1 d .
Cl1 Cl 0.7030(2) 0.03162(12) 0.09720(8) 0.0501(5) Uani 1 1 d .
Cl2 Cl 0.9083(2) 0.05024(16) 0.03841(13) 0.0761(7) Uani 1 1 d .
Cl3 Cl 0.71820(19) 0.13607(10) 0.00240(7) 0.0421(4) Uani 1 1 d .
H13 H 0.564(7) 0.193(4) 0.191(3) 0.03(2) Uiso 1 1 d .
H12 H 0.357(8) 0.227(5) 0.195(4) 0.06(3) Uiso 1 1 d .
H15B H 0.499(6) 0.318(4) 0.050(3) 0.025(19) Uiso 1 1 d .
H15A H 0.477(6) 0.231(4) 0.053(3) 0.029(19) Uiso 1 1 d .

loop_
_atom_site_aniso_label
_atom_site_aniso_U_11
_atom_site_aniso_U_22
_atom_site_aniso_U_33
_atom_site_aniso_U_23
_atom_site_aniso_U_13
_atom_site_aniso_U_12
C1 0.044(4) 0.030(4) 0.028(3) -0.016(3) 0.002(3) -0.010(3)
C2 0.037(4) 0.022(3) 0.023(3) -0.008(2) -0.007(3) -0.007(3)
C3 0.045(5) 0.038(4) 0.031(4) 0.006(3) -0.003(3) -0.004(3)
C4 0.029(4) 0.032(3) 0.029(3) -0.003(3) -0.003(3) -0.005(3)
C5 0.033(4) 0.016(3) 0.029(3) -0.004(3) 0.001(3) -0.003(3)
C6 0.032(4) 0.018(3) 0.023(3) -0.002(2) 0.001(3) 0.001(3)
C7 0.035(4) 0.022(3) 0.019(3) 0.000(2) -0.002(3) -0.004(3)
C8 0.043(4) 0.027(3) 0.027(3) 0.004(3) -0.007(3) -0.002(3)
C9 0.041(4) 0.027(3) 0.031(3) 0.005(3) -0.006(3) -0.006(3)
C10 0.032(4) 0.029(3) 0.025(3) 0.005(3) 0.002(3) -0.001(3)
C11 0.041(4) 0.027(3) 0.021(3) 0.002(3) 0.007(3) 0.007(3)
C12 0.038(4) 0.015(3) 0.020(3) -0.005(2) 0.003(3) 0.000(3)
C13 0.042(4) 0.020(3) 0.023(3) -0.008(3) -0.006(3) -0.006(3)
C14 0.038(4) 0.021(3) 0.033(3) -0.008(3) 0.003(3) -0.004(3)
C15 0.049(5) 0.028(4) 0.023(3) -0.002(3) 0.003(3) -0.007(3)
C16 0.038(4) 0.029(3) 0.030(3) 0.002(3) -0.003(3) 0.002(3)
C17 0.052(5) 0.018(3) 0.035(4) 0.002(3) 0.001(3) -0.001(3)
C18 0.048(5) 0.023(3) 0.033(4) -0.001(3) 0.000(3) -0.004(3)
C100 0.057(5) 0.029(4) 0.033(4) 0.000(3) -0.011(4) -0.006(3)
F1 0.138(8) 0.207(11) 0.120(7) 0.064(7) 0.073(6) 0.090(8)
F2 0.246(12) 0.039(3) 0.103(6) 0.008(4) -0.013(7) 0.004(5)
F3 0.324(17) 0.173(9) 0.074(5) -0.007(6) -0.094(8) -0.098(11)
F4 0.169(8) 0.068(4) 0.101(5) 0.023(4) -0.097(6) -0.040(5)
F5 0.132(6) 0.060(4) 0.080(4) 0.030(3) 0.016(4) 0.039(4)
F6 0.089(6) 0.187(10) 0.135(7) 0.055(7) 0.062(5) -0.001(6)
Pd1 0.0384(3) 0.0202(2) 0.0190(2) -0.00382(17) 0.00253(19) -0.00541(19)
Sb1 0.0387(3) 0.0269(3) 0.0230(2) -0.00371(16) -0.00238(18) -0.00178(18)
Cl1 0.0667(14) 0.0538(11) 0.0298(9) 0.0068(8) -0.0017(9) -0.0042(10)
Cl2 0.0699(17) 0.0698(16) 0.0886(18) -0.0005(14) 0.0036(15) 0.0086(13)
Cl3 0.0632(13) 0.0325(9) 0.0304(8) 0.0031(7) -0.0048(8) -0.0015(8)

loop_
_atom_type_symbol
_atom_type_description
_atom_type_scat_dispersion_real
_atom_type_scat_dispersion_imag
_atom_type_scat_source
C C 0.0181 0.0091 'International Tables Vol C Tables 4.2.6.8 and 6.1.1.4'
H H 0.0000 0.0000 'International Tables Vol C Tables 4.2.6.8 and 6.1.1.4'
F F 0.0727 0.0534 'International Tables Vol C Tables 4.2.6.8 and 6.1.1.4'
Pd Pd 0.1215 3.9337 'International Tables Vol C Tables 4.2.6.8 and 6.1.1.4'
Sb Sb -0.0562 5.8946 'International Tables Vol C Tables 4.2.6.8 and 6.1.1.4'
Cl Cl 0.3639 0.7018 'International Tables Vol C Tables 4.2.6.8 and 6.1.1.4'

loop_
_geom_angle_atom_site_label_1
_geom_angle_atom_site_label_2
_geom_angle_atom_site_label_3
_geom_angle
C2 C1 Pd1 75.0(4)
C2 C1 H1A 116.0
Pd1 C1 H1A 116.0
C2 C1 H1B 116.0
Pd1 C1 H1B 116.0
H1A C1 H1B 113.0
C1 C2 C4 121.9(6)
C1 C2 C3 120.8(6)
C4 C2 C3 116.8(6)
C1 C2 Pd1 69.5(4)
C4 C2 Pd1 98.0(4)
C3 C2 Pd1 110.4(4)
C2 C3 H3A 109.5
C2 C3 H3B 109.5
H3A C3 H3B 109.5
C2 C3 H3C 109.5
H3A C3 H3C 109.5
H3B C3 H3C 109.5
C2 C4 C5 115.3(6)
C2 C4 H4A 108.4
C5 C4 H4A 108.4
C2 C4 H4B 108.4
C5 C4 H4B 108.4
H4A C4 H4B 107.5
C4 C5 C10 111.9(6)
C4 C5 C6 113.5(5)
C10 C5 C6 102.5(5)
C4 C5 H5 109.6
C10 C5 H5 109.6
C6 C5 H5 109.6
C7 C6 C5 104.1(5)
C7 C6 Pd1 116.1(4)
C5 C6 Pd1 109.8(4)
C7 C6 H6 108.9
C5 C6 H6 108.9
Pd1 C6 H6 108.9
C11 C7 C6 102.5(5)
C11 C7 C8 101.4(5)
C6 C7 C8 103.8(5)
C11 C7 H7 115.7
C6 C7 H7 115.7
C8 C7 H7 115.7
C9 C8 C7 103.5(5)
C9 C8 H8A 111.1
C7 C8 H8A 111.1
C9 C8 H8B 111.1
C7 C8 H8B 111.1
H8A C8 H8B 109.0
C10 C9 C8 102.4(5)
C10 C9 H9A 111.3
C8 C9 H9A 111.3
C10 C9 H9B 111.3
C8 C9 H9B 111.3
H9A C9 H9B 109.2
C11 C10 C5 102.0(5)
C11 C10 C9 101.8(5)
C5 C10 C9 108.0(5)
C11 C10 H10 114.5
C5 C10 H10 114.5
C9 C10 H10 114.5
C7 C11 C10 95.3(5)
C7 C11 H11A 112.7
C10 C11 H11A 112.7
C7 C11 H11B 112.7
C10 C11 H11B 112.7
H11A C11 H11B 110.2
C13 C12 C16 106.9(6)
C13 C12 Pd1 71.3(3)
C16 C12 Pd1 103.5(4)
C13 C12 H12 128(5)
C16 C12 H12 124(5)
Pd1 C12 H12 105(5)
C12 C13 C14 107.3(6)
C12 C13 Pd1 73.0(4)
C14 C13 Pd1 103.4(4)
C12 C13 H13 123(5)
C14 C13 H13 125(5)
Pd1 C13 H13 112(5)
C13 C14 C15 101.1(6)
C13 C14 C18 104.2(5)
C15 C14 C18 100.6(6)
C13 C14 H14 116.2
C15 C14 H14 116.2
C18 C14 H14 116.2
C16 C15 C14 94.2(5)
C16 C15 H15B 108(5)
C14 C15 H15B 116(5)
C16 C15 H15A 120(4)
C14 C15 H15A 106(4)
H15B C15 H15A 112(6)
C12 C16 C15 101.3(6)
C12 C16 C17 103.8(5)
C15 C16 C17 99.6(6)
C12 C16 H16 116.5
C15 C16 H16 116.5
C17 C16 H16 116.5
C18 C17 C16 104.0(6)
C18 C17 H17A 111.0
C16 C17 H17A 111.0
C18 C17 H17B 111.0
C16 C17 H17B 111.0
H17A C17 H17B 109.0
C17 C18 C14 103.0(6)
C17 C18 H18A 111.2
C14 C18 H18A 111.2
C17 C18 H18B 111.2
C14 C18 H18B 111.2
H18A C18 H18B 109.1
Cl2 C100 Cl3 111.0(4)
Cl2 C100 Cl1 108.2(4)
Cl3 C100 Cl1 110.1(4)
Cl2 C100 H100 109.1
Cl3 C100 H100 109.1
Cl1 C100 H100 109.1
C6 Pd1 C1 85.3(3)
C6 Pd1 C13 102.0(2)
C1 Pd1 C13 157.0(3)
C6 Pd1 C12 101.7(2)
C1 Pd1 C12 164.1(3)
C13 Pd1 C12 35.7(3)
C6 Pd1 C2 85.0(2)
C1 Pd1 C2 35.5(3)
C13 Pd1 C2 164.9(3)
C12 Pd1 C2 130.0(2)
C6 Pd1 H15A 173(2)
C1 Pd1 H15A 100(2)
C13 Pd1 H15A 72(2)
C12 Pd1 H15A 74(2)
C2 Pd1 H15A 102(2)
F3 Sb1 F6 93.2(6)
F3 Sb1 F2 92.0(5)
F6 Sb1 F2 90.3(5)
F3 Sb1 F4 178.2(4)
F6 Sb1 F4 87.5(5)
F2 Sb1 F4 89.7(4)
F3 Sb1 F1 86.0(6)
F6 Sb1 F1 177.2(4)
F2 Sb1 F1 92.5(5)
F4 Sb1 F1 93.2(5)
F3 Sb1 F5 89.0(4)
F6 Sb1 F5 89.8(4)
F2 Sb1 F5 178.9(4)
F4 Sb1 F5 89.3(3)
F1 Sb1 F5 87.5(4)

loop_
_geom_bond_atom_site_label_1
_geom_bond_atom_site_label_2
_geom_bond_distance
C1 C2 1.375(10)
C1 Pd1 2.218(6)
C1 H1A 0.9900
C1 H1B 0.9900
C2 C4 1.498(9)
C2 C3 1.499(9)
C2 Pd1 2.286(6)
C3 H3A 0.9800
C3 H3B 0.9800
C3 H3C 0.9800
C4 C5 1.523(9)
C4 H4A 0.9900
C4 H4B 0.9900
C5 C10 1.539(9)
C5 C6 1.550(9)
C5 H5 1.0000
C6 C7 1.525(8)
C6 Pd1 2.042(6)
C6 H6 1.0000
C7 C11 1.523(10)
C7 C8 1.575(8)
C7 H7 1.0000
C8 C9 1.555(10)
C8 H8A 0.9900
C8 H8B 0.9900
C9 C10 1.545(9)
C9 H9A 0.9900
C9 H9B 0.9900
C10 C11 1.530(9)
C10 H10 1.0000
C11 H11A 0.9900
C11 H11B 0.9900
C12 C13 1.379(10)
C12 C16 1.504(9)
C12 Pd1 2.257(6)
C12 H12 0.99(10)
C13 C14 1.501(10)
C13 Pd1 2.236(6)
C13 H13 0.90(8)
C14 C15 1.545(10)
C14 C18 1.555(9)
C14 H14 1.0000
C15 C16 1.542(10)
C15 H15B 0.90(8)
C15 H15A 0.99(8)
C16 C17 1.566(10)
C16 H16 1.0000
C17 C18 1.535(11)
C17 H17A 0.9900
C17 H17B 0.9900
C18 H18A 0.9900
C18 H18B 0.9900
C100 Cl2 1.651(9)
C100 Cl3 1.749(7)
C100 Cl1 1.749(8)
C100 H100 1.0000
F1 Sb1 1.846(8)
F2 Sb1 1.836(7)
F3 Sb1 1.826(8)
F4 Sb1 1.839(6)
F5 Sb1 1.872(6)
F6 Sb1 1.826(7)
Pd1 H15A 2.19(7)

loop_
_geom_torsion_atom_site_label_1
_geom_torsion_atom_site_label_2
_geom_torsion_atom_site_label_3
_geom_torsion_atom_site_label_4
_geom_torsion
Pd1 C1 C2 C4 -86.7(5)
Pd1 C1 C2 C3 102.2(6)
C1 C2 C4 C5 25.6(9)
C3 C2 C4 C5 -163.0(6)
Pd1 C2 C4 C5 -45.2(6)
C2 C4 C5 C10 154.1(5)
C2 C4 C5 C6 38.7(8)
C4 C5 C6 C7 119.0(6)
C10 C5 C6 C7 -1.8(6)
C4 C5 C6 Pd1 -5.9(6)
C10 C5 C6 Pd1 -126.8(4)
C5 C6 C7 C11 -32.6(6)
Pd1 C6 C7 C11 88.3(5)
C5 C6 C7 C8 72.7(6)
Pd1 C6 C7 C8 -166.4(4)
C11 C7 C8 C9 31.8(6)
C6 C7 C8 C9 -74.3(6)
C7 C8 C9 C10 3.5(7)
C4 C5 C10 C11 -86.5(6)
C6 C5 C10 C11 35.4(6)
C4 C5 C10 C9 166.7(5)
C6 C5 C10 C9 -71.4(6)
C8 C9 C10 C11 -37.6(6)
C8 C9 C10 C5 69.4(6)
C6 C7 C11 C10 53.3(5)
C8 C7 C11 C10 -53.8(5)
C5 C10 C11 C7 -54.5(6)
C9 C10 C11 C7 57.1(6)
C16 C12 C13 C14 0.2(7)
Pd1 C12 C13 C14 99.1(5)
C16 C12 C13 Pd1 -98.9(4)
C12 C13 C14 C15 -32.8(6)
Pd1 C13 C14 C15 43.3(5)
C12 C13 C14 C18 71.3(7)
Pd1 C13 C14 C18 147.3(5)
C13 C14 C15 C16 49.3(6)
C18 C14 C15 C16 -57.6(6)
C13 C12 C16 C15 32.5(7)
Pd1 C12 C16 C15 -41.7(6)
C13 C12 C16 C17 -70.5(7)
Pd1 C12 C16 C17 -144.7(5)
C14 C15 C16 C12 -49.2(6)
C14 C15 C16 C17 57.1(6)
C12 C16 C17 C18 68.0(7)
C15 C16 C17 C18 -36.3(7)
C16 C17 C18 C14 0.2(7)
C13 C14 C18 C17 -68.5(7)
C15 C14 C18 C17 35.9(7)
C7 C6 Pd1 C1 -168.5(5)
C5 C6 Pd1 C1 -50.7(4)
C7 C6 Pd1 C13 33.6(5)
C5 C6 Pd1 C13 151.4(4)
C7 C6 Pd1 C12 -2.9(5)
C5 C6 Pd1 C12 114.8(4)
C7 C6 Pd1 C2 -132.8(5)
C5 C6 Pd1 C2 -15.1(4)
C2 C1 Pd1 C6 88.0(4)
C2 C1 Pd1 C13 -162.2(6)
C2 C1 Pd1 C12 -28.9(11)
C12 C13 Pd1 C6 -93.4(4)
C14 C13 Pd1 C6 162.3(5)
C12 C13 Pd1 C1 160.0(6)
C14 C13 Pd1 C1 55.7(9)
C14 C13 Pd1 C12 -104.3(6)
C12 C13 Pd1 C2 23.1(11)
C14 C13 Pd1 C2 -81.2(11)
C13 C12 Pd1 C6 94.4(4)
C16 C12 Pd1 C6 -162.1(5)
C13 C12 Pd1 C1 -150.8(9)
C16 C12 Pd1 C1 -47.2(11)
C16 C12 Pd1 C13 103.5(6)
C13 C12 Pd1 C2 -172.3(4)
C16 C12 Pd1 C2 -68.8(5)
C1 C2 Pd1 C6 -88.9(4)
C4 C2 Pd1 C6 32.2(4)
C3 C2 Pd1 C6 154.7(5)
C4 C2 Pd1 C1 121.1(6)
C3 C2 Pd1 C1 -116.3(7)
C1 C2 Pd1 C13 152.6(9)
C4 C2 Pd1 C13 -86.2(10)
C3 C2 Pd1 C13 36.3(12)
C1 C2 Pd1 C12 170.0(4)
C4 C2 Pd1 C12 -68.8(5)
C3 C2 Pd1 C12 53.7(6)
